data_2107257
loop_
_publ_author_name
'Kawada, I.'
'Ishii, M.'
'Nakano-Onoda, M.'
'Saeki, M.'
'Kimizuka, N.'
'Kato, K.'

_publ_section_title
;
 Structural re-investigation of the low-temperature phase of V6 O13
;
_journal_name_full 'Acta Crystallographica B (24,1968-38,1982)'
_journal_page_first 1037
_journal_page_last 1039
_journal_volume 34
_journal_year 1978
_chemical_formula_sum 'O13 V6'
_chemical_name_systematic 'V6 O13'
_space_group_IT_number 14
_symmetry_space_group_name_Hall '-P 2ybc'
_symmetry_space_group_name_H-M 'P 1 21/c 1'
_cell_angle_alpha 90
_cell_angle_beta 135.5
_cell_angle_gamma 90
_cell_formula_units_Z 2
_cell_length_a 14.1
_cell_length_b 3.713
_cell_length_c 11.96
_cell_volume 438.871
_citation_journal_id_ASTM ACBCAR
_cod_data_source_file Kawada_ACBCAR_1978_255.cif
_cod_data_source_block O13V6
_cod_original_cell_volume 438.8712
_cod_database_code 2107257

loop_
_symmetry_equiv_pos_as_xyz
x,y,z
-x,y+1/2,-z+1/2
-x,-y,-z
x,-y-1/2,z-1/2

loop_
_atom_site_label
_atom_site_type_symbol
_atom_site_fract_x
_atom_site_fract_y
_atom_site_fract_z
_atom_site_occupancy
_atom_site_U_iso_or_equiv
O7 O 0.5929 0.0004 0.1545 1 0.0
O5 O 0.8034 0.0032 0.1879 1 0.0
V1 V 0.0014 0.0385 0.3534 1 0.0
O2 O 0.9997 0.0076 0.1772 1 0.0
O6 O 0.8006 0.9965 0.4805 1 0.0
O3 O 0.6115 0.9982 0.4933 1 0.0
O1 O 0 0 0.5 1 0.0
V3 V 0.6334 0.9989 0.3488 1 0.0
O4 O 0.5908 0.0012 0.8418 1 0.0
V2 V 0.636 0.0016 0.049 1 0.0
